data_7125082
loop_
_publ_author_name
'Manoli, Maria'
'Inglis, Ross'
'Piligkos, Stergios'
'Yanhua, Lan'
'Wernsdorfer, Wolfgang'
'Brechin, Euan K.'
'Tasiopoulos, Anastasios J.'

_publ_section_title
;
 A hexameric [MnNa<sub>6</sub>] wheel based on [MnO]<sup>7+</sup>
 sub-units.
;
_journal_issue 87
_journal_name_full 'Chemical communications (Cambridge, England)'
_journal_page_first 12829
_journal_page_last 12832
_journal_paper_doi 10.1039/c6cc06644e
_journal_volume 52
_journal_year 2016
_chemical_formula_moiety 'C144 H126 Br12 Mn18 N24 Na6 O66'
_chemical_formula_sum 'C144 H126 Br12 Mn18 N24 Na6 O66'
_chemical_formula_weight 5334.47
_space_group_IT_number 167
_space_group_name_Hall '-R 3 2"c'
_space_group_name_H-M_alt 'R -3 c :H'
_symmetry_cell_setting trigonal
_symmetry_space_group_name_H-M 'R -3 c :H'
_atom_sites_solution_hydrogens geom
_atom_sites_solution_primary direct
_atom_sites_solution_secondary difmap
_audit_creation_method SHELXL-97
_audit_update_record
;
2016-09-19 deposited with the CCDC.
2016-09-22 downloaded from the CCDC.
;
_cell_angle_alpha 90.00
_cell_angle_beta 90.00
_cell_angle_gamma 120.00
_cell_formula_units_Z 6
_cell_length_a 44.3099(12)
_cell_length_b 44.3099(12)
_cell_length_c 21.2242(9)
_cell_measurement_reflns_used 6593
_cell_measurement_temperature 100.05(10)
_cell_measurement_theta_max 72.1412
_cell_measurement_theta_min 3.6842
_cell_volume 36088(2)
_computing_structure_refinement 'SHELXL-97 (Sheldrick, 1997)'
_computing_structure_solution 'SHELXS-97 (Sheldrick, 1990)'
_diffrn_ambient_temperature 100(2)
_diffrn_detector_area_resol_mean 10.4223
_diffrn_measured_fraction_theta_full 0.999
_diffrn_measured_fraction_theta_max 0.999
_diffrn_measurement_device_type 'SuperNova, Dual, Cu at zero, Atlas'
_diffrn_measurement_method '\w scans'
_diffrn_radiation_monochromator mirror
_diffrn_radiation_source 'SuperNova (Cu) X-ray Source'
_diffrn_radiation_type CuK\a
_diffrn_radiation_wavelength 1.54184
_diffrn_reflns_av_R_equivalents 0.0357
_diffrn_reflns_av_sigmaI/netI 0.0308
_diffrn_reflns_limit_h_max 21
_diffrn_reflns_limit_h_min -52
_diffrn_reflns_limit_k_max 52
_diffrn_reflns_limit_k_min -18
_diffrn_reflns_limit_l_max 24
_diffrn_reflns_limit_l_min -25
_diffrn_reflns_number 24939
_diffrn_reflns_theta_full 66.99
_diffrn_reflns_theta_max 66.99
_diffrn_reflns_theta_min 3.69
_exptl_absorpt_coefficient_mu 10.449
_exptl_absorpt_correction_T_max 1.00000
_exptl_absorpt_correction_T_min 0.50723
_exptl_absorpt_correction_type multi-scan
_exptl_absorpt_process_details 'Empirical absorption correction (CrysAlis RED, Oxford Diffraction)'
_exptl_crystal_colour 'dark green'
_exptl_crystal_density_diffrn 1.473
_exptl_crystal_density_method 'not measured'
_exptl_crystal_description hexagon
_exptl_crystal_F_000 15732
_exptl_crystal_size_max 0.13
_exptl_crystal_size_mid 0.06
_exptl_crystal_size_min 0.03
_platon_squeeze_details
;
;
_refine_diff_density_max 1.379
_refine_diff_density_min -1.037
_refine_diff_density_rms 0.130
_refine_ls_extinction_method none
_refine_ls_goodness_of_fit_ref 1.109
_refine_ls_hydrogen_treatment mixed
_refine_ls_matrix_type full
_refine_ls_number_parameters 415
_refine_ls_number_reflns 7153
_refine_ls_number_restraints 79
_refine_ls_restrained_S_all 1.137
_refine_ls_R_factor_all 0.0763
_refine_ls_R_factor_gt 0.0688
_refine_ls_shift/su_max 0.001
_refine_ls_shift/su_mean 0.000
_refine_ls_structure_factor_coef Fsqd
_refine_ls_weighting_details 'calc w=1/[\s^2^(Fo^2^)+(0.1402P)^2^+102.5098P] where P=(Fo^2^+2Fc^2^)/3'
_refine_ls_weighting_scheme calc
_refine_ls_wR_factor_gt 0.2089
_refine_ls_wR_factor_ref 0.2175
_reflns_number_gt 5746
_reflns_number_total 7153
_reflns_threshold_expression >2sigma(I)
_cod_data_source_file c6cc06644e2.cif
_cod_data_source_block shelxl
_cod_depositor_comments
;
The following automatic conversions were performed:

data item '_symmetry_cell_setting' value 'Trigonal' was changed to
'trigonal' in accordance with the
/home/saulius/struct/COD-crude-data/automatic-downloads/DataCite-retrospective/RSC/depositions/lib/dictionaries/cif_core.dic
dictionary named 'cif_core.dic' version 2.4.2 last updated on
2011-04-26.

Automatic conversion script
Id: cif_fix_values 6909 2019-04-08 15:41:33Z antanas 
;
_cod_original_sg_symbol_H-M 'R -3 c'
_cod_database_code 7125082

loop_
_symmetry_equiv_pos_as_xyz
'x, y, z'
'-y, x-y, z'
'-x+y, -x, z'
'y, x, -z+1/2'
'x-y, -y, -z+1/2'
'-x, -x+y, -z+1/2'
'x+2/3, y+1/3, z+1/3'
'-y+2/3, x-y+1/3, z+1/3'
'-x+y+2/3, -x+1/3, z+1/3'
'y+2/3, x+1/3, -z+5/6'
'x-y+2/3, -y+1/3, -z+5/6'
'-x+2/3, -x+y+1/3, -z+5/6'
'x+1/3, y+2/3, z+2/3'
'-y+1/3, x-y+2/3, z+2/3'
'-x+y+1/3, -x+2/3, z+2/3'
'y+1/3, x+2/3, -z+7/6'
'x-y+1/3, -y+2/3, -z+7/6'
'-x+1/3, -x+y+2/3, -z+7/6'
'-x, -y, -z'
'y, -x+y, -z'
'x-y, x, -z'
'-y, -x, z-1/2'
'-x+y, y, z-1/2'
'x, x-y, z-1/2'
'-x+2/3, -y+1/3, -z+1/3'
'y+2/3, -x+y+1/3, -z+1/3'
'x-y+2/3, x+1/3, -z+1/3'
'-y+2/3, -x+1/3, z-1/6'
'-x+y+2/3, y+1/3, z-1/6'
'x+2/3, x-y+1/3, z-1/6'
'-x+1/3, -y+2/3, -z+2/3'
'y+1/3, -x+y+2/3, -z+2/3'
'x-y+1/3, x+2/3, -z+2/3'
'-y+1/3, -x+2/3, z+1/6'
'-x+y+1/3, y+2/3, z+1/6'
'x+1/3, x-y+2/3, z+1/6'

loop_
_atom_site_label
_atom_site_type_symbol
_atom_site_fract_x
_atom_site_fract_y
_atom_site_fract_z
_atom_site_U_iso_or_equiv
_atom_site_adp_type
_atom_site_occupancy
_atom_site_symmetry_multiplicity
_atom_site_calc_flag
_atom_site_refinement_flags
C1 C 0.88894(14) 0.70455(15) 0.8743(3) 0.0397(12) Uani 1 1 d DU
C2 C 0.92396(15) 0.70987(15) 0.8765(3) 0.0434(13) Uani 1 1 d .
C3 C 0.95096(15) 0.73652(14) 0.9110(3) 0.0390(12) Uani 1 1 d .
C4 C 0.98371(15) 0.73893(16) 0.9113(3) 0.0446(13) Uani 1 1 d .
H4 H 1.0019 0.7565 0.9341 0.054 Uiso 1 1 calc R
C5 C 0.98893(19) 0.7155(2) 0.8782(4) 0.065(2) Uani 1 1 d .
H5 H 1.0103 0.7165 0.8811 0.078 Uiso 1 1 calc R
C6 C 0.9632(2) 0.6904(2) 0.8404(5) 0.078(3) Uani 1 1 d .
H6 H 0.9680 0.6767 0.8138 0.094 Uiso 1 1 calc R
C7 C 0.92976(18) 0.68610(19) 0.8431(4) 0.0585(18) Uani 1 1 d .
H7 H 0.9114 0.6674 0.8226 0.070 Uiso 1 1 calc R
C9 C 0.94154(16) 0.88405(17) 1.0625(4) 0.0591(19) Uani 1 1 d .
C10 C 1.02801(16) 0.90854(15) 0.9367(3) 0.0477(15) Uani 1 1 d .
C23 C 0.7919(4) 0.6926(3) 1.1422(6) 0.111(4) Uani 1 1 d DU
H23A H 0.7840 0.6770 1.1774 0.167 Uiso 1 1 calc R
H23B H 0.7765 0.7017 1.1357 0.167 Uiso 1 1 calc R
H23C H 0.8150 0.7116 1.1505 0.167 Uiso 1 1 calc R
C24 C 0.7862(4) 0.6390(3) 1.0937(6) 0.113(4) Uani 1 1 d DU
H24A H 0.7794 0.6319 1.1366 0.169 Uiso 1 1 calc R
H24B H 0.8071 0.6384 1.0844 0.169 Uiso 1 1 calc R
H24C H 0.7679 0.6234 1.0659 0.169 Uiso 1 1 calc R
N1 N 0.87872(11) 0.72311(11) 0.9026(2) 0.0375(10) Uani 1 1 d .
N3 N 0.80849(12) 0.77297(14) 0.9514(3) 0.0505(13) Uani 1 1 d .
N4 N 0.7924(2) 0.6739(2) 1.0852(3) 0.082(2) Uani 1 1 d DU
O1 O 0.87069(9) 0.77339(10) 0.9612(2) 0.0401(9) Uani 1 1 d .
O2 O 0.84390(10) 0.71286(10) 0.8953(2) 0.0513(11) Uani 1 1 d .
O3 O 0.94769(9) 0.76074(10) 0.9428(2) 0.0432(9) Uani 1 1 d .
O4 O 0.93811(10) 0.80575(11) 1.0037(3) 0.0553(13) Uani 1 1 d .
O5 O 0.93107(19) 0.80542(19) 0.8621(4) 0.093(2) Uani 1 1 d U
O7 O 1.02901(11) 0.88033(11) 0.9526(3) 0.0661(15) Uani 1 1 d .
O8 O 1.02797(12) 0.82923(11) 1.0103(3) 0.0772(19) Uani 1 1 d .
O9 O 0.78534(11) 0.71135(12) 0.8872(3) 0.0612(14) Uani 1 1 d .
O11 O 0.84477(17) 0.77429(15) 0.8334(3) 0.0750(15) Uani 1 1 d .
Mn1 Mn 0.90744(2) 0.76380(2) 0.95887(5) 0.0423(3) Uani 1 1 d .
Mn2 Mn 1.06296(2) 0.87665(2) 0.99902(6) 0.0579(4) Uani 1 1 d .
Mn3 Mn 0.82767(2) 0.74258(2) 0.92356(5) 0.0411(3) Uani 1 1 d .
Br1 Br 0.88991(2) 0.72024(2) 1.05820(4) 0.0602(3) Uani 1 1 d .
Br2 Br 1.04341(2) 0.89637(2) 1.10779(5) 0.0704(3) Uani 1 1 d .
Na1 Na 0.98749(7) 0.82140(6) 0.93505(13) 0.0524(6) Uani 1 1 d .
O12 O 0.80879(14) 0.71764(14) 1.0222(3) 0.0724(15) Uani 1 1 d DU
C22 C 0.8018(2) 0.68818(17) 1.0293(4) 0.072(2) Uani 1 1 d DU
C11 C 0.99598(16) 0.90481(17) 0.9175(4) 0.0574(18) Uani 1 1 d .
H11 H 0.9759 0.8832 0.9208 0.069 Uiso 1 1 calc R
C12 C 0.99389(19) 0.93234(19) 0.8941(6) 0.086(3) Uani 1 1 d .
H12 H 0.9725 0.9294 0.8814 0.104 Uiso 1 1 calc R
C14 C 0.9691(2) 0.9147(2) 1.0871(5) 0.081(2) Uani 1 1 d U
H14 H 0.9913 0.9174 1.0875 0.098 Uiso 1 1 calc R
C13 C 1.0236(3) 0.9646(3) 0.8893(6) 0.091(3) Uani 1 1 d U
H13 H 1.0227 0.9831 0.8703 0.110 Uiso 1 1 calc R
C8 C 0.94878(15) 0.85730(16) 1.0429(4) 0.0489(15) Uani 1 1 d DU
N2 N 0.92644(12) 0.82851(13) 1.0188(3) 0.0461(12) Uani 1 1 d .
O10 O 1.0802(2) 0.8601(2) 0.9066(3) 0.100(2) Uani 1 1 d U
C17 C 0.75672(13) 0.71378(15) 0.8781(3) 0.0409(12) Uani 1 1 d .
C16 C 0.75227(13) 0.74031(16) 0.9024(3) 0.0410(12) Uani 1 1 d .
C18 C 0.72972(15) 0.68689(17) 0.8424(3) 0.0486(15) Uani 1 1 d .
H18 H 0.7325 0.6691 0.8252 0.058 Uiso 1 1 calc R
C15 C 0.77865(14) 0.76915(16) 0.9394(3) 0.0434(13) Uani 1 1 d DU
C19 C 0.69924(17) 0.6875(2) 0.8334(4) 0.072(2) Uani 1 1 d .
H19 H 0.6812 0.6698 0.8105 0.087 Uiso 1 1 calc R
C21 C 0.72131(18) 0.7401(2) 0.8931(4) 0.069(2) Uani 1 1 d .
H21 H 0.7182 0.7576 0.9105 0.083 Uiso 1 1 calc R
C20 C 0.6953(2) 0.7144(3) 0.8586(5) 0.091(3) Uani 1 1 d .
H20 H 0.6748 0.7148 0.8518 0.109 Uiso 1 1 calc R
H8 H 0.970(2) 0.856(3) 1.054(5) 0.109 Uiso 1 1 d D
H15 H 0.775(3) 0.788(2) 0.957(5) 0.109 Uiso 1 1 d D
H1 H 0.877(3) 0.684(2) 0.845(4) 0.109 Uiso 1 1 d D

loop_
_atom_site_aniso_label
_atom_site_aniso_U_11
_atom_site_aniso_U_22
_atom_site_aniso_U_33
_atom_site_aniso_U_23
_atom_site_aniso_U_13
_atom_site_aniso_U_12
C1 0.033(3) 0.035(3) 0.055(3) -0.009(2) -0.001(2) 0.020(2)
C2 0.036(3) 0.039(3) 0.064(4) -0.009(3) 0.003(3) 0.025(2)
C3 0.038(3) 0.030(3) 0.058(3) 0.001(2) 0.006(2) 0.024(2)
C4 0.034(3) 0.040(3) 0.065(4) -0.009(3) -0.002(3) 0.023(2)
C5 0.051(4) 0.067(4) 0.097(6) -0.021(4) -0.004(4) 0.045(4)
C6 0.060(4) 0.080(5) 0.118(7) -0.053(5) -0.015(4) 0.052(4)
C7 0.049(4) 0.056(4) 0.081(5) -0.026(3) -0.013(3) 0.034(3)
C9 0.032(3) 0.039(3) 0.111(6) -0.031(4) -0.018(3) 0.021(3)
C10 0.035(3) 0.034(3) 0.074(4) 0.020(3) -0.005(3) 0.017(2)
C23 0.107(7) 0.107(6) 0.121(7) -0.001(5) 0.007(5) 0.054(5)
C24 0.129(7) 0.102(6) 0.100(6) -0.011(5) 0.009(5) 0.053(5)
N1 0.024(2) 0.027(2) 0.060(3) -0.009(2) -0.0046(19) 0.0118(17)
N3 0.028(2) 0.046(3) 0.078(4) -0.031(3) -0.021(2) 0.019(2)
N4 0.068(4) 0.089(5) 0.070(4) -0.006(3) -0.002(3) 0.025(3)
O1 0.0179(16) 0.0327(19) 0.070(3) -0.0247(18) -0.0119(16) 0.0128(15)
O2 0.0298(19) 0.031(2) 0.093(3) -0.026(2) -0.019(2) 0.0154(16)
O3 0.0234(17) 0.0342(19) 0.076(3) -0.0159(18) -0.0042(17) 0.0170(15)
O4 0.0225(18) 0.039(2) 0.111(4) -0.036(2) -0.018(2) 0.0199(17)
O5 0.089(4) 0.089(3) 0.130(4) -0.011(3) 0.005(3) 0.066(3)
O7 0.036(2) 0.031(2) 0.117(4) 0.020(2) -0.033(2) 0.0062(18)
O8 0.035(2) 0.026(2) 0.149(5) 0.030(3) -0.040(3) -0.0006(18)
O9 0.031(2) 0.048(2) 0.108(4) -0.036(3) -0.030(2) 0.0224(19)
O11 0.086(4) 0.057(3) 0.073(3) -0.002(3) -0.017(3) 0.029(3)
Mn1 0.0207(4) 0.0307(5) 0.0768(7) -0.0239(4) -0.0097(4) 0.0138(3)
Mn2 0.0261(5) 0.0228(5) 0.1091(9) 0.0236(5) -0.0257(5) 0.0004(4)
Mn3 0.0234(4) 0.0340(5) 0.0658(6) -0.0204(4) -0.0123(4) 0.0143(4)
Br1 0.0555(4) 0.0706(5) 0.0654(5) -0.0011(3) -0.0026(3) 0.0397(4)
Br2 0.0439(4) 0.0622(5) 0.1085(7) 0.0199(4) 0.0075(4) 0.0291(4)
Na1 0.0460(13) 0.0329(11) 0.0734(16) -0.0005(11) -0.0053(11) 0.0161(10)
O12 0.056(3) 0.065(3) 0.101(4) -0.015(3) -0.009(3) 0.034(3)
C22 0.049(4) 0.064(4) 0.102(5) -0.031(4) -0.016(4) 0.027(3)
C11 0.026(3) 0.035(3) 0.103(5) 0.018(3) -0.010(3) 0.010(2)
C12 0.037(3) 0.039(4) 0.184(10) 0.012(5) -0.026(5) 0.020(3)
C14 0.048(4) 0.067(4) 0.139(6) -0.031(4) -0.010(4) 0.036(3)
C13 0.071(5) 0.069(5) 0.152(7) 0.019(5) -0.019(5) 0.048(4)
C8 0.027(3) 0.036(3) 0.085(4) -0.021(3) -0.016(3) 0.016(2)
N2 0.028(2) 0.039(3) 0.077(3) -0.020(2) -0.009(2) 0.020(2)
O10 0.133(5) 0.115(5) 0.091(4) 0.001(3) -0.017(4) 0.092(4)
C17 0.021(2) 0.040(3) 0.051(3) -0.008(2) -0.012(2) 0.006(2)
C16 0.023(2) 0.048(3) 0.045(3) -0.009(2) -0.006(2) 0.013(2)
C18 0.024(3) 0.047(3) 0.062(4) -0.021(3) -0.014(2) 0.008(2)
C15 0.025(2) 0.047(3) 0.058(3) -0.015(3) -0.003(2) 0.018(2)
C19 0.030(3) 0.092(6) 0.082(5) -0.044(5) -0.027(3) 0.020(4)
C21 0.036(3) 0.081(5) 0.098(6) -0.042(5) -0.021(4) 0.035(4)
C20 0.037(4) 0.104(7) 0.138(8) -0.063(6) -0.035(5) 0.041(4)

loop_
_atom_type_symbol
_atom_type_description
_atom_type_scat_dispersion_real
_atom_type_scat_dispersion_imag
_atom_type_scat_source
C C 0.0181 0.0091 'International Tables Vol C Tables 4.2.6.8 and 6.1.1.4'
H H 0.0000 0.0000 'International Tables Vol C Tables 4.2.6.8 and 6.1.1.4'
N N 0.0311 0.0180 'International Tables Vol C Tables 4.2.6.8 and 6.1.1.4'
O O 0.0492 0.0322 'International Tables Vol C Tables 4.2.6.8 and 6.1.1.4'
Mn Mn -0.5299 2.8052 'International Tables Vol C Tables 4.2.6.8 and 6.1.1.4'
Br Br -0.6763 1.2805 'International Tables Vol C Tables 4.2.6.8 and 6.1.1.4'
Na Na 0.1353 0.1239 'International Tables Vol C Tables 4.2.6.8 and 6.1.1.4'

loop_
_geom_angle_atom_site_label_1
_geom_angle_atom_site_label_2
_geom_angle_atom_site_label_3
_geom_angle
_geom_angle_site_symmetry_1
_geom_angle_site_symmetry_3
N1 C1 C2 125.3(5) . .
N1 C1 H1 132(7) . .
C2 C1 H1 103(7) . .
C3 C2 C7 120.1(5) . .
C3 C2 C1 123.4(5) . .
C7 C2 C1 116.5(6) . .
O3 C3 C2 123.6(5) . .
O3 C3 C4 117.4(5) . .
C2 C3 C4 119.0(5) . .
C5 C4 C3 120.1(6) . .
C5 C4 H4 119.9 . .
C3 C4 H4 119.9 . .
C4 C5 C6 121.7(6) . .
C4 C5 H5 119.2 . .
C6 C5 H5 119.2 . .
C5 C6 C7 118.6(6) . .
C5 C6 H6 120.7 . .
C7 C6 H6 120.7 . .
C2 C7 C6 120.0(6) . .
C2 C7 H7 120.0 . .
C6 C7 H7 120.0 . .
C10 C9 C14 117.7(6) 20_567 .
C10 C9 C8 124.5(5) 20_567 .
C14 C9 C8 117.6(6) . .
O7 C10 C9 122.4(5) . 21_657
O7 C10 C11 118.3(5) . .
C9 C10 C11 119.3(5) 21_657 .
N4 C23 H23A 109.5 . .
N4 C23 H23B 109.5 . .
H23A C23 H23B 109.5 . .
N4 C23 H23C 109.5 . .
H23A C23 H23C 109.5 . .
H23B C23 H23C 109.5 . .
N4 C24 H24A 109.5 . .
N4 C24 H24B 109.5 . .
H24A C24 H24B 109.5 . .
N4 C24 H24C 109.5 . .
H24A C24 H24C 109.5 . .
H24B C24 H24C 109.5 . .
C1 N1 O2 115.8(4) . .
C1 N1 Mn1 126.4(4) . .
O2 N1 Mn1 117.7(3) . .
C15 N3 O8 114.3(5) . 20_567
C15 N3 Mn3 127.8(4) . .
O8 N3 Mn3 117.8(3) 20_567 .
C22 N4 C24 118.7(8) . .
C22 N4 C23 123.9(9) . .
C24 N4 C23 117.0(9) . .
Mn2 O1 Mn1 120.24(18) 20_567 .
Mn2 O1 Mn3 119.52(18) 20_567 .
Mn1 O1 Mn3 120.23(18) . .
N1 O2 Mn3 119.2(3) . .
C3 O3 Mn1 129.4(3) . .
C3 O3 Na1 123.9(3) . .
Mn1 O3 Na1 97.19(17) . .
N2 O4 Mn1 118.7(3) . .
N2 O4 Na1 123.0(4) . .
Mn1 O4 Na1 94.58(19) . .
C10 O7 Mn2 128.9(4) . .
C10 O7 Na1 129.3(4) . .
Mn2 O7 Na1 101.73(19) . .
N3 O8 Mn2 118.2(3) 21_657 .
N3 O8 Na1 137.5(4) 21_657 .
Mn2 O8 Na1 102.9(2) . .
C17 O9 Mn3 130.2(4) . .
O1 Mn1 O3 168.3(2) . .
O1 Mn1 O4 92.40(15) . .
O3 Mn1 O4 85.54(16) . .
O1 Mn1 N1 89.25(17) . .
O3 Mn1 N1 91.47(17) . .
O4 Mn1 N1 173.0(2) . .
O1 Mn1 Br1 99.72(14) . .
O3 Mn1 Br1 91.97(14) . .
O4 Mn1 Br1 96.71(18) . .
N1 Mn1 Br1 89.76(15) . .
O1 Mn1 Na1 124.26(13) . .
O3 Mn1 Na1 47.14(13) . .
O4 Mn1 Na1 48.84(15) . .
N1 Mn1 Na1 125.09(15) . .
Br1 Mn1 Na1 120.05(6) . .
O1 Mn2 O7 174.5(3) 21_657 .
O1 Mn2 O8 93.37(16) 21_657 .
O7 Mn2 O8 85.15(18) . .
O1 Mn2 N2 90.26(17) 21_657 21_657
O7 Mn2 N2 91.02(19) . 21_657
O8 Mn2 N2 175.7(2) . 21_657
O1 Mn2 O10 85.3(2) 21_657 .
O7 Mn2 O10 89.4(3) . .
O8 Mn2 O10 88.5(3) . .
N2 Mn2 O10 89.6(3) 21_657 .
O1 Mn2 Br2 94.23(15) 21_657 .
O7 Mn2 Br2 91.1(2) . .
O8 Mn2 Br2 91.9(2) . .
N2 Mn2 Br2 90.08(18) 21_657 .
O10 Mn2 Br2 179.4(2) . .
O1 Mn2 Na1 132.60(12) 21_657 .
O7 Mn2 Na1 44.43(14) . .
O8 Mn2 Na1 42.81(15) . .
N2 Mn2 Na1 132.99(15) 21_657 .
O10 Mn2 Na1 78.0(2) . .
Br2 Mn2 Na1 102.57(6) . .
O9 Mn3 O1 178.7(2) . .
O9 Mn3 O2 86.75(18) . .
O1 Mn3 O2 92.29(16) . .
O9 Mn3 N3 90.76(19) . .
O1 Mn3 N3 90.21(17) . .
O2 Mn3 N3 177.48(18) . .
O9 Mn3 O11 90.6(2) . .
O1 Mn3 O11 90.3(2) . .
O2 Mn3 O11 92.2(2) . .
N3 Mn3 O11 87.4(3) . .
O9 Mn3 O12 91.8(2) . .
O1 Mn3 O12 87.4(2) . .
O2 Mn3 O12 97.3(2) . .
N3 Mn3 O12 83.2(2) . .
O11 Mn3 O12 170.3(2) . .
O8 Na1 O7 66.63(16) . .
O8 Na1 O3 101.85(17) . .
O7 Na1 O3 166.5(2) . .
O8 Na1 O4 98.7(2) . .
O7 Na1 O4 108.4(2) . .
O3 Na1 O4 65.20(14) . .
O8 Na1 O5 169.8(3) . .
O7 Na1 O5 119.1(2) . .
O3 Na1 O5 71.2(2) . .
O4 Na1 O5 71.7(2) . .
O8 Na1 Mn1 118.70(17) . .
O7 Na1 Mn1 142.90(18) . .
O3 Na1 Mn1 35.67(9) . .
O4 Na1 Mn1 36.58(10) . .
O5 Na1 Mn1 51.35(18) . .
O8 Na1 Mn2 34.28(11) . .
O7 Na1 Mn2 33.84(10) . .
O3 Na1 Mn2 135.87(14) . .
O4 Na1 Mn2 113.65(14) . .
O5 Na1 Mn2 152.80(18) . .
Mn1 Na1 Mn2 146.57(10) . .
C22 O12 Mn3 118.1(6) . .
O12 C22 N4 119.5(8) . .
C12 C11 C10 121.2(6) . .
C12 C11 H11 119.4 . .
C10 C11 H11 119.4 . .
C11 C12 C13 120.0(7) . .
C11 C12 H12 120.0 . .
C13 C12 H12 120.0 . .
C13 C14 C9 122.3(7) 20_567 .
C13 C14 H14 118.9 20_567 .
C9 C14 H14 118.9 . .
C14 C13 C12 119.1(8) 21_657 .
C14 C13 H13 120.5 21_657 .
C12 C13 H13 120.5 . .
N2 C8 C9 124.3(5) . .
N2 C8 H8 108(7) . .
C9 C8 H8 126(7) . .
C8 N2 O4 116.1(4) . .
C8 N2 Mn2 125.8(4) . 20_567
O4 N2 Mn2 118.1(3) . 20_567
O9 C17 C16 123.9(5) . .
O9 C17 C18 116.4(5) . .
C16 C17 C18 119.6(5) . .
C21 C16 C17 120.2(5) . .
C21 C16 C15 116.2(6) . .
C17 C16 C15 123.5(5) . .
C19 C18 C17 118.9(6) . .
C19 C18 H18 120.6 . .
C17 C18 H18 120.6 . .
N3 C15 C16 123.3(5) . .
N3 C15 H15 115(7) . .
C16 C15 H15 122(7) . .
C18 C19 C20 120.4(6) . .
C18 C19 H19 119.8 . .
C20 C19 H19 119.8 . .
C20 C21 C16 120.5(7) . .
C20 C21 H21 119.8 . .
C16 C21 H21 119.8 . .
C21 C20 C19 120.4(7) . .
C21 C20 H20 119.8 . .
C19 C20 H20 119.8 . .

loop_
_geom_bond_atom_site_label_1
_geom_bond_atom_site_label_2
_geom_bond_distance
_geom_bond_site_symmetry_2
C1 N1 1.270(7) .
C1 C2 1.449(8) .
C1 H1 0.99(5) .
C2 C3 1.395(8) .
C2 C7 1.396(8) .
C3 O3 1.336(6) .
C3 C4 1.401(8) .
C4 C5 1.364(9) .
C4 H4 0.9300 .
C5 C6 1.383(11) .
C5 H5 0.9300 .
C6 C7 1.396(10) .
C6 H6 0.9300 .
C7 H7 0.9300 .
C9 C10 1.391(8) 20_567
C9 C14 1.397(10) .
C9 C8 1.436(8) .
C10 O7 1.317(7) .
C10 C9 1.391(8) 21_657
C10 C11 1.405(8) .
C23 N4 1.475(14) .
C23 H23A 0.9600 .
C23 H23B 0.9600 .
C23 H23C 0.9600 .
C24 N4 1.438(15) .
C24 H24A 0.9600 .
C24 H24B 0.9600 .
C24 H24C 0.9600 .
N1 O2 1.382(6) .
N1 Mn1 2.001(5) .
N3 C15 1.272(7) .
N3 O8 1.388(6) 20_567
N3 Mn3 2.007(5) .
N4 C22 1.311(7) .
O1 Mn2 1.871(4) 20_567
O1 Mn1 1.878(3) .
O1 Mn3 1.880(3) .
O2 Mn3 1.886(4) .
O3 Mn1 1.886(4) .
O3 Na1 2.371(4) .
O4 N2 1.381(6) .
O4 Mn1 1.918(4) .
O4 Na1 2.423(5) .
O5 Na1 2.717(8) .
O7 Mn2 1.872(4) .
O7 Na1 2.353(5) .
O8 N3 1.388(6) 21_657
O8 Mn2 1.902(4) .
O8 Na1 2.295(5) .
O9 C17 1.339(7) .
O9 Mn3 1.853(4) .
O11 Mn3 2.268(6) .
Mn1 Br1 2.6969(14) .
Mn1 Na1 3.209(3) .
Mn2 O1 1.871(4) 21_657
Mn2 N2 1.998(5) 21_657
Mn2 O10 2.351(8) .
Mn2 Br2 2.7569(18) .
Mn2 Na1 3.291(3) .
Mn3 O12 2.319(7) .
O12 C22 1.190(6) .
C11 C12 1.363(10) .
C11 H11 0.9300 .
C12 C13 1.380(13) .
C12 H12 0.9300 .
C14 C13 1.375(12) 20_567
C14 H14 0.9300 .
C13 C14 1.375(12) 21_657
C13 H13 0.9300 .
C8 N2 1.268(8) .
C8 H8 1.01(5) .
N2 Mn2 1.998(5) 20_567
C17 C16 1.385(9) .
C17 C18 1.415(7) .
C16 C21 1.380(9) .
C16 C15 1.458(8) .
C18 C19 1.376(10) .
C18 H18 0.9300 .
C15 H15 1.00(5) .
C19 C20 1.397(12) .
C19 H19 0.9300 .
C21 C20 1.357(11) .
C21 H21 0.9300 .
C20 H20 0.9300 .

loop_
_platon_squeeze_void_nr
_platon_squeeze_void_average_x
_platon_squeeze_void_average_y
_platon_squeeze_void_average_z
_platon_squeeze_void_volume
_platon_squeeze_void_count_electrons
_platon_squeeze_void_content
1 0.000 0.000 0.000 27 1 ' '
2 0.000 0.000 0.250 1591 133 ' '
3 0.000 0.000 0.500 27 1 ' '
4 0.000 0.000 0.750 1591 134 ' '
5 0.333 0.667 0.917 1591 133 ' '
6 0.333 0.667 0.417 1591 134 ' '
7 0.333 0.667 0.167 27 1 ' '
8 0.333 0.667 0.667 27 1 ' '
9 0.667 0.333 0.583 1591 133 ' '
10 0.667 0.333 0.083 1591 134 ' '
11 0.667 0.333 0.833 27 1 ' '
12 0.667 0.333 0.333 27 1 ' '
